data_7212602
loop_
_publ_author_name
'Linares, F\'atima'
'Procopio, Elsa Quartapelle'
'Galindo, Miguel A.'
'Romero, M. Angustias'
'Navarro, Jorge A. R.'
'Barea, Elisa'

_publ_section_title
;
 Molecular architecture of redox-active half-sandwich Ru(ii) cyclic
 assemblies. Interactions with biomolecules and anticancer activity
;
_journal_issue 8
_journal_name_full CrystEngComm
_journal_page_first 2343
_journal_paper_doi 10.1039/c002411b
_journal_volume 12
_journal_year 2010
_chemical_formula_sum 'C92 H88 F12 N6 O22 Ru4 S4'
_chemical_formula_weight 2390.20
_space_group_IT_number 4
_symmetry_cell_setting monoclinic
_symmetry_space_group_name_Hall 'P 2yb'
_symmetry_space_group_name_H-M 'P 1 21 1'
_atom_sites_solution_hydrogens geom
_atom_sites_solution_primary direct
_atom_sites_solution_secondary difmap
_audit_creation_method SHELXL-97
_cell_angle_alpha 90.00
_cell_angle_beta 93.55(3)
_cell_angle_gamma 90.00
_cell_formula_units_Z 2
_cell_length_a 12.424(3)
_cell_length_b 27.645(6)
_cell_length_c 14.359(3)
_cell_measurement_temperature 293(2)
_cell_measurement_theta_max 24.70
_cell_measurement_theta_min 1.42
_cell_volume 4922.3(19)
_computing_structure_refinement 'SHELXL-97 (Sheldrick, 1997)'
_computing_structure_solution 'SHELXS-97 (Sheldrick, 1997)'
_diffrn_ambient_temperature 293(2)
_diffrn_measured_fraction_theta_full 0.975
_diffrn_measured_fraction_theta_max 0.975
_diffrn_measurement_device_type 'Bruker Axs Apex'
_diffrn_measurement_method '\w scan'
_diffrn_radiation_monochromator graphite
_diffrn_radiation_source 'fine-focus sealed tube'
_diffrn_radiation_type MoK\a
_diffrn_radiation_wavelength 0.71073
_diffrn_reflns_av_R_equivalents 0.0471
_diffrn_reflns_av_sigmaI/netI 0.0698
_diffrn_reflns_limit_h_max 14
_diffrn_reflns_limit_h_min -14
_diffrn_reflns_limit_k_max 32
_diffrn_reflns_limit_k_min -16
_diffrn_reflns_limit_l_max 16
_diffrn_reflns_limit_l_min -16
_diffrn_reflns_number 24703
_diffrn_reflns_theta_full 24.70
_diffrn_reflns_theta_max 24.70
_diffrn_reflns_theta_min 1.42
_exptl_absorpt_coefficient_mu 0.782
_exptl_absorpt_correction_T_max 0.927
_exptl_absorpt_correction_T_min 0.856
_exptl_absorpt_correction_type empirical
_exptl_absorpt_process_details
;
G. M. Sheldrick, SADABS, software for empirical absorption correction,
1996, University of G\"ottingen, G\"ottingen, Germany.
;
_exptl_crystal_colour yellow
_exptl_crystal_density_diffrn 1.613
_exptl_crystal_density_method 'not measured'
_exptl_crystal_description prism
_exptl_crystal_F_000 2412
_exptl_crystal_size_max 0.24
_exptl_crystal_size_mid 0.18
_exptl_crystal_size_min 0.14
_refine_diff_density_max 0.837
_refine_diff_density_min -0.479
_refine_diff_density_rms 0.100
_refine_ls_extinction_method none
_refine_ls_goodness_of_fit_ref 0.953
_refine_ls_hydrogen_treatment mixed
_refine_ls_matrix_type full
_refine_ls_number_parameters 1251
_refine_ls_number_reflns 12282
_refine_ls_number_restraints 1
_refine_ls_restrained_S_all 0.953
_refine_ls_R_factor_all 0.0664
_refine_ls_R_factor_gt 0.0541
_refine_ls_shift/su_max 0.293
_refine_ls_shift/su_mean 0.037
_refine_ls_structure_factor_coef Fsqd
_refine_ls_weighting_details 'calc w=1/[\s^2^(Fo^2^)+(0.1043P)^2^+0.0000P] where P=(Fo^2^+2Fc^2^)/3'
_refine_ls_weighting_scheme calc
_refine_ls_wR_factor_gt 0.1387
_refine_ls_wR_factor_ref 0.1519
_reflns_number_gt 10200
_reflns_number_total 12282
_reflns_threshold_expression >2sigma(I)
_cod_data_source_file c002411b.txt
_cod_data_source_block fl189m
_cod_original_cell_volume 4922.2(17)
_cod_original_sg_symbol_H-M 'P 21'
_cod_database_code 7212602

loop_
_symmetry_equiv_pos_as_xyz
'x, y, z'
'-x, y+1/2, -z'

loop_
_atom_site_label
_atom_site_type_symbol
_atom_site_fract_x
_atom_site_fract_y
_atom_site_fract_z
_atom_site_U_iso_or_equiv
_atom_site_adp_type
_atom_site_occupancy
_atom_site_symmetry_multiplicity
_atom_site_calc_flag
_atom_site_refinement_flags
Ru1 Ru 0.19214(6) 0.00112(3) 0.93477(5) 0.04273(19) Uani 1 1 d .
Ru2 Ru 0.22735(6) 0.28400(3) 1.03533(4) 0.04263(19) Uani 1 1 d .
Ru3 Ru 0.20805(6) 0.06150(3) 0.38754(5) 0.0465(2) Uani 1 1 d .
Ru4 Ru 0.20530(6) 0.34545(3) 0.48753(5) 0.0458(2) Uani 1 1 d .
S4 S 0.8795(2) 0.03298(15) 0.6283(2) 0.0754(9) Uani 1 1 d .
S2 S 0.5997(3) 0.2779(2) 0.2633(2) 0.0967(12) Uani 1 1 d .
S3 S 0.1145(3) -0.15788(19) 1.2411(3) 0.0961(12) Uani 1 1 d .
S1 S 0.4054(5) 0.4621(3) 0.8302(3) 0.1254(18) Uani 1 1 d .
F3S4 F 0.8540(16) 0.1259(6) 0.6243(13) 0.242(10) Uani 1 1 d .
O2 O 0.1439(5) 0.2796(3) 0.5328(4) 0.0485(15) Uani 1 1 d .
O5A O 0.1355(5) 0.0671(3) 0.8855(4) 0.0460(15) Uani 1 1 d .
O2A O 0.2821(5) 0.2180(3) 1.0894(4) 0.0501(16) Uani 1 1 d .
C4 C 0.3494(7) 0.0529(4) 0.5796(6) 0.043(2) Uani 1 1 d .
N7A N 0.3643(6) 0.2824(3) 0.9500(5) 0.0465(18) Uani 1 1 d .
O4 O 0.1438(5) 0.1133(3) 0.4733(4) 0.0511(16) Uani 1 1 d .
O1A O 0.1551(5) 0.2339(3) 0.9433(4) 0.0511(16) Uani 1 1 d .
O5 O 0.2678(6) 0.1276(3) 0.3356(4) 0.0562(18) Uani 1 1 d .
O1 O 0.2626(5) 0.2952(3) 0.3931(4) 0.0514(17) Uani 1 1 d .
C19 C 0.2494(8) 0.1800(4) 1.0482(6) 0.049(3) Uani 1 1 d .
O4A O 0.2546(5) 0.0507(2) 1.0347(4) 0.0460(15) Uani 1 1 d .
C21 C 0.3554(7) 0.3184(4) 0.6658(6) 0.045(2) Uani 1 1 d .
C22 C 0.4575(8) 0.2710(4) 0.9958(6) 0.052(3) Uani 1 1 d .
H22A H 0.4564 0.2597 1.0567 0.063 Uiso 1 1 calc R
C27 C 0.2396(8) 0.1656(4) 0.3765(6) 0.046(2) Uani 1 1 d .
N7 N 0.3377(6) 0.0175(3) 0.8652(5) 0.0448(19) Uani 1 1 d .
C34 C 0.2356(7) 0.0950(4) 1.0185(6) 0.042(2) Uani 1 1 d .
C35 C 0.1757(7) 0.1896(4) 0.9612(6) 0.039(2) Uani 1 1 d .
C36 C 0.2389(7) 0.2512(4) 0.4075(6) 0.040(2) Uani 1 1 d .
C38 C 0.3425(7) 0.0298(4) 0.7717(6) 0.042(2) Uani 1 1 d .
C40 C 0.1206(10) 0.3873(4) 0.3780(7) 0.063(3) Uani 1 1 d .
H40A H 0.1109 0.3737 0.3150 0.075 Uiso 1 1 calc R
C42 C 0.4599(7) 0.2976(4) 0.8126(6) 0.048(2) Uani 1 1 d .
C43 C 0.2469(7) 0.0423(4) 0.6202(6) 0.045(2) Uani 1 1 d .
H43A H 0.1834 0.0410 0.5825 0.054 Uiso 1 1 calc R
N3 N 0.3476(6) 0.0651(3) 0.4846(4) 0.0462(18) Uani 1 1 d .
C45 C 0.2517(9) 0.3244(4) 1.1644(7) 0.057(3) Uani 1 1 d .
H45A H 0.3076 0.3140 1.2114 0.068 Uiso 1 1 calc R
C48 C 0.4415(8) 0.0730(4) 0.4495(7) 0.060(3) Uani 1 1 d .
H48A H 0.4420 0.0789 0.3858 0.072 Uiso 1 1 calc R
C49 C 0.4427(7) 0.0383(4) 0.7336(6) 0.043(2) Uani 1 1 d .
N3A N 0.3491(6) 0.3283(3) 0.5717(5) 0.052(2) Uani 1 1 d .
C53 C 0.4443(7) 0.0507(4) 0.6361(6) 0.048(2) Uani 1 1 d .
C54 C 0.2791(9) 0.3551(4) 1.0922(8) 0.059(3) Uani 1 1 d .
C55 C 0.5432(7) 0.0627(4) 0.5925(6) 0.051(2) Uani 1 1 d .
H55A H 0.6091 0.0632 0.6270 0.062 Uiso 1 1 calc R
C56 C 0.2287(9) -0.0754(4) 0.9603(8) 0.054(3) Uani 1 1 d .
C57 C 0.5581(7) 0.2882(5) 0.8658(7) 0.061(3) Uani 1 1 d .
H57A H 0.6235 0.2907 0.8380 0.073 Uiso 1 1 calc R
O2W O 0.0912(13) 0.4454(6) 0.8165(13) 0.181(7) Uani 1 1 d .
C59 C 0.1678(8) 0.2419(4) 0.4878(6) 0.043(2) Uani 1 1 d .
C61 C 0.4575(7) 0.3102(3) 0.7144(6) 0.042(2) Uani 1 1 d .
C62 C 0.2589(7) 0.3145(4) 0.7144(6) 0.046(2) Uani 1 1 d .
H62A H 0.1925 0.3195 0.6823 0.055 Uiso 1 1 calc R
C64 C 0.4283(8) 0.0141(4) 0.9178(7) 0.056(3) Uani 1 1 d .
H64A H 0.4239 0.0062 0.9804 0.067 Uiso 1 1 calc R
C66 C 0.2186(10) 0.4114(5) 0.4056(7) 0.064(3) Uani 1 1 d .
H66A H 0.2749 0.4130 0.3608 0.077 Uiso 1 1 calc R
C68 C 0.1775(9) -0.0574(4) 1.0345(8) 0.058(3) Uani 1 1 d .
H68A H 0.2182 -0.0551 1.0950 0.070 Uiso 1 1 calc R
C69 C 0.1487(9) 0.3015(5) 1.1603(7) 0.065(3) Uani 1 1 d .
H69A H 0.1387 0.2751 1.2045 0.077 Uiso 1 1 calc R
C70 C 0.2454(7) 0.0343(4) 0.7120(6) 0.044(2) Uani 1 1 d .
H70A H 0.1791 0.0317 0.7383 0.053 Uiso 1 1 calc R
C71 C 0.1777(9) -0.0705(4) 0.8705(9) 0.066(3) Uani 1 1 d .
H71A H 0.2194 -0.0774 0.8163 0.079 Uiso 1 1 calc R
C74 C 0.3621(7) 0.2938(3) 0.8583(5) 0.040(2) Uani 1 1 d .
C75 C 0.4428(8) 0.3294(5) 0.5268(7) 0.061(3) Uani 1 1 d .
H75A H 0.4383 0.3343 0.4626 0.073 Uiso 1 1 calc R
C76 C 0.2628(7) 0.3038(4) 0.8066(6) 0.045(2) Uani 1 1 d .
H76A H 0.1989 0.3029 0.8370 0.054 Uiso 1 1 calc R
C77 C 0.5368(8) 0.0731(5) 0.4998(8) 0.066(3) Uani 1 1 d .
H77A H 0.5994 0.0805 0.4705 0.079 Uiso 1 1 calc R
C79 C 0.1700(10) 0.4121(4) 0.5629(7) 0.062(3) Uani 1 1 d .
H79A H 0.1925 0.4140 0.6294 0.074 Uiso 1 1 calc R
C82 C 0.1505(13) -0.0122(4) 0.4115(8) 0.078(4) Uani 1 1 d .
H82A H 0.1561 -0.0253 0.4751 0.093 Uiso 1 1 calc R
C84 C 0.1013(9) 0.3392(4) 1.0126(8) 0.062(3) Uani 1 1 d .
H84A H 0.0578 0.3386 0.9533 0.074 Uiso 1 1 calc R
C87 C 0.1486(11) 0.0426(6) 0.2501(8) 0.080(4) Uani 1 1 d .
H87A H 0.1555 0.0659 0.1995 0.096 Uiso 1 1 calc R
C90 C 0.5404(9) 0.3237(5) 0.5694(8) 0.074(4) Uani 1 1 d .
H90A H 0.6017 0.3258 0.5356 0.089 Uiso 1 1 calc R
C91 C 0.5565(7) 0.2755(5) 0.9563(7) 0.060(3) Uani 1 1 d .
H91A H 0.6205 0.2699 0.9917 0.072 Uiso 1 1 calc R
C92 C 0.2754(7) 0.1335(4) 1.0757(6) 0.043(2) Uani 1 1 d .
H92A H 0.3178 0.1276 1.1302 0.052 Uiso 1 1 calc R
C93 C 0.0244(7) -0.0262(4) 0.9298(9) 0.060(3) Uani 1 1 d .
C94 C -0.0767(9) 0.0034(6) 0.9082(11) 0.091(5) Uani 1 1 d .
H94A H -0.0665 0.0220 0.8513 0.109 Uiso 1 1 calc R
C98 C 0.4513(9) 0.1850(5) 0.6401(7) 0.065(3) Uani 1 1 d .
C99 C 0.2017(9) 0.3619(4) 1.0140(8) 0.058(3) Uani 1 1 d .
H99A H 0.2249 0.3771 0.9570 0.070 Uiso 1 1 calc R
C101 C 0.5370(8) 0.0348(4) 0.7920(7) 0.058(3) Uani 1 1 d .
H10A H 0.6039 0.0413 0.7690 0.070 Uiso 1 1 calc R
C102 C 0.1691(8) 0.1585(4) 0.4579(6) 0.050(3) Uani 1 1 d .
N3C N 0.4323(9) 0.1982(5) 0.5503(8) 0.092(4) Uani 1 1 d .
C105 C 0.0772(9) -0.0453(4) 0.8561(8) 0.059(3) Uani 1 1 d .
H10B H 0.0530 -0.0358 0.7925 0.070 Uiso 1 1 calc R
C106 C 0.5171(12) 0.2046(7) 0.5019(11) 0.101(5) Uani 1 1 d .
H10C H 0.5054 0.2111 0.4386 0.121 Uiso 1 1 calc R
C111 C 0.2394(10) -0.0143(5) 0.3586(11) 0.077(4) Uani 1 1 d .
C118 C 0.0753(10) -0.0316(4) 1.0220(8) 0.068(3) Uani 1 1 d .
H11A H 0.0483 -0.0133 1.0740 0.081 Uiso 1 1 calc R
C121 C 0.2709(7) 0.2124(4) 0.3525(6) 0.048(2) Uani 1 1 d .
H12A H 0.3118 0.2177 0.3014 0.057 Uiso 1 1 calc R
C124 C 0.0467(9) 0.3771(4) 0.4418(9) 0.065(3) Uani 1 1 d .
C127 C 0.0574(10) 0.0437(5) 0.3002(8) 0.070(3) Uani 1 1 d .
C128 C 0.1326(8) 0.1523(3) 0.9059(6) 0.043(2) Uani 1 1 d .
H12B H 0.0855 0.1581 0.8542 0.052 Uiso 1 1 calc R
C129 C 0.5498(9) 0.3147(5) 0.6648(8) 0.067(3) Uani 1 1 d .
H12C H 0.6177 0.3116 0.6954 0.081 Uiso 1 1 calc R
C130 C 0.1362(8) 0.1968(4) 0.5100(6) 0.046(2) Uani 1 1 d .
H13A H 0.0929 0.1918 0.5597 0.055 Uiso 1 1 calc R
C135 C 0.0724(8) 0.3059(4) 1.0856(7) 0.059(3) Uani 1 1 d .
C138 C 0.5569(8) 0.1802(4) 0.6828(8) 0.059(3) Uani 1 1 d .
C151 C 0.2354(11) 0.0120(6) 0.2745(9) 0.084(4) Uani 1 1 d .
H15A H 0.3016 0.0153 0.2414 0.100 Uiso 1 1 calc R
C154 C 0.6385(10) 0.1905(6) 0.6230(10) 0.082(4) Uani 1 1 d .
H15B H 0.7099 0.1885 0.6463 0.099 Uiso 1 1 calc R
C157 C 0.2464(11) 0.4228(4) 0.4981(9) 0.070(3) Uani 1 1 d .
C164 C 0.5704(11) 0.1678(5) 0.7790(9) 0.078(4) Uani 1 1 d .
C168 C 0.4769(14) 0.1594(6) 0.8301(9) 0.090(4) Uani 1 1 d .
C172 C 0.6710(14) 0.1630(6) 0.8295(11) 0.104(5) Uani 1 1 d .
H17A H 0.7356 0.1692 0.8023 0.124 Uiso 1 1 calc R
O3S2 O 0.6257(12) 0.2858(7) 0.3581(7) 0.151(5) Uani 1 1 d .
O3S4 O 0.7856(7) 0.0258(5) 0.6810(8) 0.113(4) Uani 1 1 d .
C39 C 0.1645(7) 0.1052(3) 0.9327(6) 0.036(2) Uani 1 1 d .
C1C C 0.0736(10) 0.3887(4) 0.5372(8) 0.066(3) Uani 1 1 d .
H1CA H 0.0297 0.3756 0.5857 0.080 Uiso 1 1 calc R
C9P C 0.5292(8) 0.0216(4) 0.8855(6) 0.056(3) Uani 1 1 d .
H9PA H 0.5909 0.0179 0.9250 0.067 Uiso 1 1 calc R
O2S4 O 0.9710(8) 0.0057(5) 0.6580(11) 0.142(5) Uani 1 1 d .
F2S4 F 0.9200(10) 0.1054(4) 0.7487(8) 0.142(4) Uani 1 1 d .
C202 C 0.6189(12) 0.2026(6) 0.5367(11) 0.092(4) Uani 1 1 d .
H20A H 0.6752 0.2098 0.4993 0.111 Uiso 1 1 calc R
C203 C 0.3358(11) -0.0999(6) 0.9733(12) 0.101(5) Uani 1 1 d .
H20B H 0.3253 -0.1339 0.9830 0.151 Uiso 1 1 calc R
H20C H 0.3755 -0.0864 1.0266 0.151 Uiso 1 1 calc R
H20D H 0.3754 -0.0951 0.9188 0.151 Uiso 1 1 calc R
O1S4 O 0.8600(11) 0.0333(5) 0.5326(7) 0.123(4) Uani 1 1 d .
F1S4 F 1.0139(13) 0.1052(5) 0.6374(14) 0.224(9) Uani 1 1 d .
C206 C 0.0602(10) 0.0192(5) 0.3837(9) 0.071(3) Uani 1 1 d .
H20E H 0.0058 0.0263 0.4284 0.086 Uiso 1 1 calc R
O2S2 O 0.4884(11) 0.2788(10) 0.2419(12) 0.232(11) Uani 1 1 d .
O3S1 O 0.3233(19) 0.4495(10) 0.7710(12) 0.251(13) Uani 1 1 d .
F3S1 F 0.4134(16) 0.5366(6) 0.7293(9) 0.208(7) Uani 1 1 d .
C210 C 0.3538(14) 0.4483(6) 0.5251(13) 0.122(6) Uani 1 1 d .
H21A H 0.3433 0.4827 0.5238 0.182 Uiso 1 1 calc R
H21B H 0.4061 0.4395 0.4815 0.182 Uiso 1 1 calc R
H21C H 0.3791 0.4384 0.5867 0.182 Uiso 1 1 calc R
C212 C 0.3607(13) 0.1757(7) 0.6951(12) 0.100(5) Uani 1 1 d .
H21D H 0.2914 0.1769 0.6667 0.120 Uiso 1 1 calc R
O1S2 O 0.647(2) 0.3075(7) 0.2013(12) 0.215(10) Uani 1 1 d .
F3S2 F 0.5990(16) 0.1865(6) 0.2867(13) 0.215(8) Uani 1 1 d .
F2S2 F 0.6464(19) 0.2086(7) 0.1546(9) 0.245(9) Uani 1 1 d .
F2S1 F 0.3414(16) 0.5500(7) 0.8521(14) 0.235(8) Uani 1 1 d .
C217 C 0.3895(10) 0.3794(5) 1.0901(12) 0.093(4) Uani 1 1 d .
H21E H 0.3875 0.4103 1.1204 0.139 Uiso 1 1 calc R
H21F H 0.4073 0.3837 1.0266 0.139 Uiso 1 1 calc R
H21G H 0.4430 0.3593 1.1221 0.139 Uiso 1 1 calc R
C218 C -0.0359(13) 0.2312(7) 1.1256(18) 0.146(9) Uani 1 1 d .
H21H H -0.1037 0.2155 1.1104 0.219 Uiso 1 1 calc R
H21I H -0.0289 0.2376 1.1914 0.219 Uiso 1 1 calc R
H21J H 0.0218 0.2105 1.1088 0.219 Uiso 1 1 calc R
O3S3 O 0.188(2) -0.1583(7) 1.1760(16) 0.259(12) Uani 1 1 d .
O2S3 O 0.0096(13) -0.1448(8) 1.2138(17) 0.240(11) Uani 1 1 d .
C301 C -0.0312(10) 0.2785(6) 1.0721(13) 0.103(5) Uani 1 1 d .
H30A H -0.0299 0.2675 1.0073 0.123 Uiso 1 1 calc R
C1S4 C 0.9131(14) 0.0937(6) 0.6578(12) 0.098(5) Uani 1 1 d .
C303 C 0.3725(12) 0.1666(7) 0.7772(12) 0.097(5) Uani 1 1 d .
H30B H 0.3105 0.1638 0.8099 0.117 Uiso 1 1 calc R
F3S3 F 0.0275(17) -0.2280(7) 1.3247(12) 0.244(9) Uani 1 1 d .
N7C N 0.4795(17) 0.1464(6) 0.9230(10) 0.122(6) Uani 1 1 d .
C306 C -0.0635(11) 0.3491(8) 0.4200(13) 0.114(6) Uani 1 1 d .
H30C H -0.0779 0.3339 0.4797 0.137 Uiso 1 1 calc R
F1S1 F 0.5049(18) 0.5409(10) 0.8510(14) 0.298(15) Uani 1 1 d .
C308 C -0.1706(11) -0.0333(7) 0.8861(14) 0.114(6) Uani 1 1 d .
H30D H -0.1529 -0.0537 0.8352 0.171 Uiso 1 1 calc R
H30E H -0.2358 -0.0158 0.8694 0.171 Uiso 1 1 calc R
H30F H -0.1807 -0.0527 0.9403 0.171 Uiso 1 1 calc R
C1S1 C 0.4122(16) 0.5205(9) 0.8076(11) 0.120(7) Uani 1 1 d .
O1S3 O 0.1508(15) -0.1376(7) 1.3254(11) 0.184(7) Uani 1 1 d .
O2S1 O 0.400(2) 0.4540(8) 0.9254(9) 0.245(12) Uani 1 1 d .
C1S3 C 0.0975(12) -0.2221(10) 1.2607(14) 0.123(7) Uani 1 1 d .
C313 C -0.0998(14) 0.0390(6) 0.9848(16) 0.147(9) Uani 1 1 d .
H31A H -0.0403 0.0610 0.9941 0.221 Uiso 1 1 calc R
H31B H -0.1096 0.0218 1.0417 0.221 Uiso 1 1 calc R
H31C H -0.1641 0.0569 0.9671 0.221 Uiso 1 1 calc R
F2S3 F 0.049(2) -0.2445(8) 1.1967(12) 0.252(10) Uani 1 1 d .
C315 C -0.1486(13) 0.3840(8) 0.4057(15) 0.139(8) Uani 1 1 d .
H31D H -0.2160 0.3675 0.3934 0.209 Uiso 1 1 calc R
H31E H -0.1344 0.4042 0.3535 0.209 Uiso 1 1 calc R
H31F H -0.1523 0.4036 0.4606 0.209 Uiso 1 1 calc R
C316 C -0.0392(12) 0.0764(10) 0.281(3) 0.25(2) Uani 1 1 d .
H31G H -0.0761 0.0590 0.2287 0.298 Uiso 1 1 calc R
O1W O 0.558(3) 0.4049(10) 0.297(2) 0.37(2) Uani 1 1 d .
C318 C 0.582(3) 0.1419(7) 0.9651(11) 0.144(11) Uani 1 1 d .
H31H H 0.5877 0.1336 1.0279 0.172 Uiso 1 1 calc R
F1S2 F 0.7445(17) 0.2131(12) 0.2653(14) 0.337(17) Uani 1 1 d .
C320 C 0.3358(15) -0.0462(8) 0.3934(17) 0.161(10) Uani 1 1 d .
H32A H 0.3259 -0.0784 0.3693 0.241 Uiso 1 1 calc R
H32B H 0.3400 -0.0472 0.4604 0.241 Uiso 1 1 calc R
H32C H 0.4013 -0.0329 0.3722 0.241 Uiso 1 1 calc R
C9C C 0.668(2) 0.1481(8) 0.9255(12) 0.131(8) Uani 1 1 d .
H9CA H 0.7333 0.1429 0.9596 0.157 Uiso 1 1 calc R
F1S3 F 0.1784(14) -0.2402(7) 1.289(2) 0.285(13) Uani 1 1 d .
C1S2 C 0.6459(17) 0.2188(11) 0.2391(13) 0.132(8) Uani 1 1 d .
C404 C -0.1234(13) 0.3083(10) 1.069(2) 0.200(15) Uani 1 1 d .
H40B H -0.1867 0.2887 1.0578 0.300 Uiso 1 1 calc R
H40C H -0.1192 0.3316 1.0201 0.300 Uiso 1 1 calc R
H40D H -0.1270 0.3247 1.1278 0.300 Uiso 1 1 calc R
C403 C -0.114(3) 0.0832(19) 0.329(2) 0.34(3) Uani 1 1 d .
H40E H -0.1652 0.1047 0.2977 0.516 Uiso 1 1 calc R
H40F H -0.0884 0.0974 0.3874 0.516 Uiso 1 1 calc R
H40G H -0.1489 0.0529 0.3409 0.516 Uiso 1 1 calc R
O1S1 O 0.507(3) 0.4508(14) 0.788(4) 0.49(4) Uani 1 1 d .
C402 C -0.020(3) 0.1204(13) 0.238(2) 0.210(12) Uiso 1 1 d .
H40H H -0.0879 0.1364 0.2229 0.315 Uiso 1 1 calc R
H40I H 0.0158 0.1149 0.1817 0.315 Uiso 1 1 calc R
H40J H 0.0239 0.1404 0.2793 0.315 Uiso 1 1 calc R
C401 C -0.060(3) 0.3121(14) 0.362(2) 0.228(15) Uiso 1 1 d .
H40K H -0.1309 0.2980 0.3532 0.342 Uiso 1 1 calc R
H40L H -0.0104 0.2884 0.3868 0.342 Uiso 1 1 calc R
H40M H -0.0378 0.3233 0.3026 0.342 Uiso 1 1 calc R

loop_
_atom_site_aniso_label
_atom_site_aniso_U_11
_atom_site_aniso_U_22
_atom_site_aniso_U_33
_atom_site_aniso_U_23
_atom_site_aniso_U_13
_atom_site_aniso_U_12
Ru1 0.0486(4) 0.0378(4) 0.0426(4) 0.0022(3) 0.0094(3) 0.0032(4)
Ru2 0.0512(4) 0.0389(5) 0.0374(3) 0.0022(3) -0.0005(3) -0.0025(4)
Ru3 0.0602(4) 0.0419(5) 0.0382(4) 0.0004(3) 0.0094(3) 0.0023(4)
Ru4 0.0583(4) 0.0408(5) 0.0385(4) 0.0037(3) 0.0040(3) -0.0011(4)
S4 0.0551(16) 0.090(3) 0.081(2) 0.0029(18) 0.0068(14) -0.0005(16)
S2 0.096(2) 0.121(4) 0.0715(19) 0.016(2) -0.0026(17) 0.010(3)
S3 0.073(2) 0.112(3) 0.104(3) 0.006(3) 0.0082(19) 0.015(2)
S1 0.133(4) 0.148(5) 0.093(3) 0.004(3) -0.012(3) -0.017(4)
F3S4 0.29(2) 0.142(13) 0.277(19) -0.023(13) -0.091(16) 0.125(15)
O2 0.061(4) 0.038(4) 0.048(3) 0.001(3) 0.014(3) -0.004(3)
O5A 0.059(4) 0.038(4) 0.041(3) 0.003(3) 0.004(3) -0.003(3)
O2A 0.068(4) 0.045(4) 0.036(3) 0.008(3) -0.014(3) -0.006(3)
C4 0.047(5) 0.042(6) 0.039(4) -0.010(4) 0.008(4) -0.004(4)
N7A 0.063(4) 0.036(4) 0.041(4) -0.006(4) 0.004(3) 0.002(4)
O4 0.061(4) 0.045(4) 0.049(3) 0.000(3) 0.020(3) -0.004(3)
O1A 0.066(4) 0.039(4) 0.046(3) 0.004(3) -0.010(3) -0.006(3)
O5 0.091(5) 0.038(4) 0.043(3) 0.005(3) 0.025(3) 0.009(4)
O1 0.070(4) 0.050(5) 0.037(3) 0.000(3) 0.015(3) -0.008(4)
C19 0.056(5) 0.061(8) 0.031(4) -0.011(5) 0.011(4) -0.004(5)
O4A 0.058(4) 0.041(4) 0.039(3) 0.004(3) 0.006(3) 0.005(3)
C21 0.050(5) 0.037(5) 0.046(5) -0.004(4) -0.003(4) -0.002(4)
C22 0.057(6) 0.055(7) 0.042(5) 0.008(5) -0.014(4) 0.004(5)
C27 0.055(5) 0.041(6) 0.043(5) 0.012(5) 0.009(4) 0.005(5)
N7 0.045(4) 0.053(5) 0.037(4) 0.005(4) 0.008(3) 0.010(4)
C34 0.051(5) 0.047(7) 0.029(4) 0.002(4) 0.007(4) 0.007(5)
C35 0.043(5) 0.034(6) 0.041(4) 0.005(4) 0.003(4) -0.003(4)
C36 0.044(5) 0.040(6) 0.036(4) 0.009(4) 0.008(4) 0.000(4)
C38 0.039(4) 0.038(5) 0.049(5) -0.002(4) -0.001(4) -0.002(4)
C40 0.086(8) 0.059(8) 0.042(5) 0.003(5) -0.008(5) 0.011(6)
C42 0.050(5) 0.050(6) 0.045(5) -0.001(4) 0.001(4) 0.008(5)
C43 0.036(4) 0.058(7) 0.041(5) 0.007(4) 0.002(4) 0.004(4)
N3 0.054(4) 0.049(5) 0.036(3) -0.002(4) 0.006(3) -0.001(4)
C45 0.072(7) 0.051(7) 0.047(5) -0.005(5) -0.002(5) 0.004(6)
C48 0.069(7) 0.066(8) 0.048(5) 0.006(5) 0.026(5) -0.003(6)
C49 0.040(5) 0.039(5) 0.050(5) 0.009(4) 0.010(4) 0.009(4)
N3A 0.058(5) 0.057(6) 0.040(4) 0.008(4) 0.006(3) 0.009(4)
C53 0.047(5) 0.052(7) 0.046(5) -0.008(5) -0.001(4) 0.016(5)
C54 0.069(6) 0.038(6) 0.069(6) -0.021(5) 0.008(5) 0.002(5)
C55 0.040(4) 0.063(7) 0.052(5) 0.003(5) 0.010(4) -0.001(5)
C56 0.057(6) 0.032(6) 0.073(6) 0.011(5) 0.008(5) 0.000(5)
C57 0.041(5) 0.066(8) 0.075(7) -0.005(6) 0.004(4) 0.008(5)
O2W 0.161(12) 0.146(14) 0.246(17) -0.078(13) 0.090(12) -0.034(11)
C59 0.050(5) 0.037(6) 0.041(5) 0.001(4) 0.003(4) -0.002(5)
C61 0.044(5) 0.040(6) 0.045(5) 0.000(4) 0.009(4) 0.001(4)
C62 0.042(5) 0.054(6) 0.042(5) -0.003(4) -0.004(4) 0.006(4)
C64 0.060(6) 0.064(8) 0.044(5) 0.008(5) 0.006(4) 0.009(5)
C66 0.090(8) 0.053(7) 0.050(6) 0.020(5) 0.001(6) 0.011(7)
C68 0.077(7) 0.039(6) 0.058(6) 0.011(5) 0.002(5) -0.001(6)
C69 0.080(7) 0.060(8) 0.055(6) 0.015(5) 0.021(5) 0.016(6)
C70 0.045(5) 0.045(6) 0.043(5) 0.005(4) 0.005(4) 0.000(4)
C71 0.065(7) 0.048(7) 0.084(8) -0.003(6) 0.018(6) 0.002(6)
C74 0.046(5) 0.038(5) 0.037(4) 0.005(4) 0.005(4) -0.002(4)
C75 0.054(6) 0.079(9) 0.053(5) 0.005(6) 0.016(5) -0.011(6)
C76 0.043(5) 0.048(6) 0.043(5) 0.001(4) 0.008(4) 0.004(4)
C77 0.047(5) 0.075(9) 0.079(7) 0.002(7) 0.023(5) -0.005(6)
C79 0.096(8) 0.039(6) 0.050(5) 0.002(5) -0.004(6) -0.004(6)
C82 0.133(12) 0.040(7) 0.058(7) -0.009(5) -0.014(7) -0.013(8)
C84 0.069(6) 0.046(7) 0.069(6) -0.012(6) -0.003(5) 0.002(6)
C87 0.091(9) 0.104(12) 0.045(6) -0.005(6) 0.006(6) -0.020(8)
C90 0.053(6) 0.109(11) 0.065(7) 0.009(7) 0.029(5) -0.012(6)
C91 0.041(5) 0.081(9) 0.056(5) 0.010(6) -0.015(4) 0.015(5)
C92 0.052(5) 0.040(5) 0.036(4) 0.016(4) -0.007(4) 0.007(4)
C93 0.037(5) 0.047(7) 0.099(8) 0.014(6) 0.020(5) -0.004(5)
C94 0.052(6) 0.072(9) 0.149(12) 0.050(10) 0.013(7) 0.009(7)
C98 0.065(6) 0.073(9) 0.059(6) -0.009(6) 0.015(5) -0.001(6)
C99 0.081(7) 0.033(6) 0.063(6) 0.008(5) 0.015(5) 0.003(5)
C101 0.045(5) 0.062(7) 0.068(6) -0.001(6) 0.003(5) -0.003(5)
C102 0.049(5) 0.066(8) 0.035(4) 0.003(5) 0.010(4) 0.004(5)
N3C 0.082(7) 0.105(10) 0.090(8) 0.009(7) 0.010(6) -0.009(7)
C105 0.064(6) 0.048(7) 0.063(6) 0.000(5) -0.003(5) -0.003(5)
C106 0.088(10) 0.130(16) 0.086(9) 0.026(9) 0.013(8) -0.022(10)
C111 0.071(7) 0.042(7) 0.116(11) -0.029(7) -0.003(8) 0.013(6)
C118 0.077(7) 0.052(7) 0.077(7) 0.014(6) 0.025(6) -0.019(6)
C121 0.043(5) 0.056(7) 0.045(5) -0.003(5) 0.016(4) 0.000(5)
C124 0.068(7) 0.043(7) 0.083(8) -0.013(6) -0.007(6) 0.015(6)
C127 0.085(8) 0.068(8) 0.055(6) 0.011(6) 0.001(6) -0.001(7)
C128 0.056(5) 0.034(5) 0.040(5) 0.003(4) 0.003(4) -0.007(4)
C129 0.050(6) 0.079(9) 0.074(7) 0.014(6) 0.017(5) -0.001(6)
C130 0.064(6) 0.040(6) 0.036(4) 0.010(4) 0.016(4) 0.007(5)
C135 0.065(6) 0.048(7) 0.064(6) 0.006(5) 0.005(5) 0.006(5)
C138 0.064(6) 0.042(6) 0.072(7) 0.006(5) 0.014(5) 0.004(5)
C151 0.091(9) 0.094(12) 0.069(8) -0.045(8) 0.029(7) -0.016(9)
C154 0.057(6) 0.092(11) 0.100(10) -0.018(9) 0.015(7) -0.012(7)
C157 0.082(8) 0.040(7) 0.087(8) -0.010(6) 0.000(6) -0.007(6)
C164 0.104(10) 0.050(8) 0.083(8) -0.002(7) 0.015(7) 0.010(7)
C168 0.124(12) 0.075(10) 0.074(8) -0.016(8) 0.028(8) 0.000(9)
C172 0.116(12) 0.082(11) 0.109(11) -0.012(9) -0.019(9) 0.025(10)
O3S2 0.185(12) 0.175(15) 0.089(7) -0.018(9) -0.016(7) -0.028(12)
O3S4 0.061(5) 0.154(12) 0.126(8) -0.010(8) 0.017(5) -0.023(6)
C39 0.038(4) 0.034(6) 0.037(4) -0.004(4) 0.008(3) -0.005(4)
C1C 0.084(8) 0.037(6) 0.079(7) 0.004(6) 0.022(6) 0.016(6)
C9P 0.046(5) 0.072(8) 0.049(5) -0.009(5) -0.007(4) 0.012(5)
O2S4 0.075(6) 0.079(8) 0.268(16) -0.002(10) -0.033(8) 0.009(6)
F2S4 0.196(11) 0.114(9) 0.117(7) -0.003(6) 0.014(7) -0.044(8)
C202 0.083(9) 0.100(13) 0.095(10) 0.015(9) 0.019(8) -0.009(8)
C203 0.080(9) 0.067(9) 0.154(13) 0.014(10) 0.002(9) 0.026(8)
O1S4 0.159(10) 0.118(10) 0.090(7) 0.007(7) -0.010(7) -0.016(9)
F1S4 0.216(14) 0.120(10) 0.36(2) -0.080(13) 0.194(16) -0.077(10)
C206 0.077(7) 0.062(8) 0.077(7) -0.022(7) 0.021(6) -0.010(7)
O2S2 0.105(9) 0.37(3) 0.215(16) -0.10(2) -0.048(10) 0.107(15)
O3S1 0.29(2) 0.31(3) 0.142(12) -0.007(15) -0.075(14) -0.16(2)
F3S1 0.33(2) 0.182(15) 0.115(9) 0.027(9) 0.032(11) -0.018(14)
C210 0.128(13) 0.073(11) 0.159(15) -0.008(11) -0.027(12) -0.044(10)
C212 0.096(10) 0.107(13) 0.103(11) -0.011(10) 0.038(9) -0.002(10)
O1S2 0.35(3) 0.154(17) 0.158(12) 0.023(12) 0.121(16) -0.018(17)
F3S2 0.32(2) 0.104(10) 0.233(16) 0.003(11) 0.118(16) 0.000(13)
F2S2 0.41(3) 0.213(18) 0.107(9) -0.059(10) 0.023(12) 0.081(17)
F2S1 0.27(2) 0.167(17) 0.28(2) 0.001(15) 0.108(17) -0.010(15)
C217 0.070(8) 0.064(9) 0.144(12) -0.020(9) 0.003(8) -0.006(7)
C218 0.074(9) 0.090(13) 0.28(3) -0.007(16) 0.070(13) -0.014(9)
O3S3 0.35(3) 0.143(16) 0.31(2) 0.012(17) 0.25(2) 0.012(18)
O2S3 0.134(11) 0.19(2) 0.37(3) 0.06(2) -0.123(15) 0.018(13)
C301 0.058(7) 0.083(11) 0.164(14) 0.037(11) -0.017(8) -0.012(8)
C1S4 0.109(11) 0.093(12) 0.098(10) 0.021(9) 0.042(9) 0.038(10)
C303 0.087(10) 0.102(13) 0.108(11) -0.017(10) 0.046(9) -0.014(9)
F3S3 0.32(2) 0.210(19) 0.219(15) 0.023(14) 0.147(16) -0.068(17)
N7C 0.203(17) 0.098(12) 0.069(8) 0.011(8) 0.049(10) -0.002(11)
C306 0.069(8) 0.127(16) 0.146(14) -0.033(13) -0.007(8) 0.017(10)
F1S1 0.28(2) 0.36(4) 0.244(19) 0.09(2) -0.087(17) -0.17(2)
C308 0.074(9) 0.102(13) 0.168(16) 0.026(12) 0.024(10) 0.001(9)
C1S1 0.120(14) 0.17(2) 0.068(9) 0.005(11) 0.023(9) -0.019(14)
O1S3 0.225(17) 0.151(16) 0.169(13) -0.010(12) -0.052(12) -0.082(14)
O2S1 0.46(4) 0.20(2) 0.081(9) 0.015(10) 0.007(13) -0.04(2)
C1S3 0.062(8) 0.18(2) 0.124(13) 0.047(15) -0.022(9) -0.008(12)
C313 0.125(13) 0.076(11) 0.25(2) 0.026(14) 0.120(16) 0.051(11)
F2S3 0.36(3) 0.196(19) 0.188(15) -0.056(13) -0.040(17) -0.075(18)
C315 0.080(10) 0.135(18) 0.199(19) -0.080(16) -0.026(11) 0.033(11)
C316 0.041(8) 0.17(2) 0.54(6) 0.20(3) 0.010(16) 0.021(11)
O1W 0.52(5) 0.16(2) 0.40(4) -0.11(2) -0.23(4) 0.17(3)
C318 0.30(4) 0.084(13) 0.048(9) 0.020(8) 0.021(15) 0.035(18)
F1S2 0.218(16) 0.53(5) 0.26(2) 0.03(2) 0.030(15) 0.26(2)
C320 0.122(14) 0.117(17) 0.23(2) -0.069(16) -0.075(15) 0.057(13)
C9C 0.21(2) 0.118(17) 0.067(10) -0.001(10) -0.016(12) 0.030(16)
F1S3 0.147(12) 0.147(15) 0.56(4) 0.10(2) -0.013(18) 0.028(11)
C1S2 0.113(13) 0.19(3) 0.093(12) 0.009(14) 0.015(10) 0.020(15)
C404 0.062(10) 0.21(3) 0.33(3) 0.14(3) -0.018(14) -0.022(13)
C403 0.22(3) 0.53(9) 0.30(4) 0.13(5) 0.10(3) 0.26(5)
O1S1 0.23(3) 0.30(4) 0.95(11) 0.22(6) 0.20(4) 0.15(3)

loop_
_atom_type_symbol
_atom_type_description
_atom_type_scat_dispersion_real
_atom_type_scat_dispersion_imag
_atom_type_scat_source
C C 0.0033 0.0016 'International Tables Vol C Tables 4.2.6.8 and 6.1.1.4'
H H 0.0000 0.0000 'International Tables Vol C Tables 4.2.6.8 and 6.1.1.4'
N N 0.0061 0.0033 'International Tables Vol C Tables 4.2.6.8 and 6.1.1.4'
O O 0.0106 0.0060 'International Tables Vol C Tables 4.2.6.8 and 6.1.1.4'
F F 0.0171 0.0103 'International Tables Vol C Tables 4.2.6.8 and 6.1.1.4'
S S 0.1246 0.1234 'International Tables Vol C Tables 4.2.6.8 and 6.1.1.4'
Ru Ru -1.2594 0.8363 'International Tables Vol C Tables 4.2.6.8 and 6.1.1.4'

loop_
_geom_angle_atom_site_label_1
_geom_angle_atom_site_label_2
_geom_angle_atom_site_label_3
_geom_angle
O5A Ru1 O4A 76.2(2)
O5A Ru1 N7 86.2(3)
O4A Ru1 N7 84.0(3)
O5A Ru1 C118 109.9(4)
O4A Ru1 C118 96.3(4)
N7 Ru1 C118 163.6(4)
O5A Ru1 C68 147.4(4)
O4A Ru1 C68 94.5(3)
N7 Ru1 C68 124.4(4)
C118 Ru1 C68 39.2(4)
O5A Ru1 C105 98.3(4)
O4A Ru1 C105 160.1(3)
N7 Ru1 C105 115.0(4)
C118 Ru1 C105 67.3(4)
C68 Ru1 C105 79.9(4)
O5A Ru1 C71 129.6(4)
O4A Ru1 C71 153.8(4)
N7 Ru1 C71 92.5(4)
C118 Ru1 C71 80.0(5)
C68 Ru1 C71 66.2(4)
C105 Ru1 C71 38.3(4)
O5A Ru1 C56 166.9(3)
O4A Ru1 C56 116.9(4)
N7 Ru1 C56 96.3(4)
C118 Ru1 C56 68.9(4)
C68 Ru1 C56 36.5(4)
C105 Ru1 C56 69.0(4)
C71 Ru1 C56 37.5(4)
O5A Ru1 C93 89.4(3)
O4A Ru1 C93 123.5(4)
N7 Ru1 C93 150.1(4)
C118 Ru1 C93 38.3(4)
C68 Ru1 C93 69.6(4)
C105 Ru1 C93 36.7(4)
C71 Ru1 C93 68.0(4)
C56 Ru1 C93 82.0(4)
O1A Ru2 O2A 76.8(2)
O1A Ru2 C69 118.7(4)
O2A Ru2 C69 92.3(4)
O1A Ru2 N7A 87.1(3)
O2A Ru2 N7A 86.7(3)
C69 Ru2 N7A 153.3(4)
O1A Ru2 C45 156.6(4)
O2A Ru2 C45 96.1(3)
C69 Ru2 C45 38.5(4)
N7A Ru2 C45 115.0(4)
O1A Ru2 C135 92.3(4)
O2A Ru2 C135 113.2(3)
C69 Ru2 C135 37.5(4)
N7A Ru2 C135 159.4(4)
C45 Ru2 C135 69.8(4)
O1A Ru2 C99 120.8(4)
O2A Ru2 C99 162.4(4)
C69 Ru2 C99 80.0(4)
N7A Ru2 C99 93.1(4)
C45 Ru2 C99 68.0(4)
C135 Ru2 C99 69.6(4)
O1A Ru2 C84 95.3(3)
O2A Ru2 C84 151.5(4)
C69 Ru2 C84 67.1(4)
N7A Ru2 C84 120.7(4)
C45 Ru2 C84 80.2(4)
C135 Ru2 C84 38.9(4)
C99 Ru2 C84 37.0(4)
O1A Ru2 C54 158.7(4)
O2A Ru2 C54 124.2(3)
C69 Ru2 C54 68.2(4)
N7A Ru2 C54 90.4(4)
C45 Ru2 C54 37.3(4)
C135 Ru2 C54 82.8(4)
C99 Ru2 C54 38.3(4)
C84 Ru2 C54 68.0(4)
O4 Ru3 O5 76.7(2)
O4 Ru3 C87 126.4(5)
O5 Ru3 C87 89.7(4)
O4 Ru3 N3 84.8(3)
O5 Ru3 N3 84.4(3)
C87 Ru3 N3 145.9(4)
O4 Ru3 C151 164.2(5)
O5 Ru3 C151 101.9(5)
C87 Ru3 C151 38.0(6)
N3 Ru3 C151 110.8(5)
O4 Ru3 C206 91.8(4)
O5 Ru3 C206 140.0(4)
C87 Ru3 C206 66.5(5)
N3 Ru3 C206 133.2(4)
C151 Ru3 C206 79.2(5)
O4 Ru3 C111 148.9(5)
O5 Ru3 C111 133.7(5)
C87 Ru3 C111 69.0(6)
N3 Ru3 C111 91.2(4)
C151 Ru3 C111 37.8(5)
C206 Ru3 C111 68.8(5)
O4 Ru3 C82 114.0(4)
O5 Ru3 C82 168.0(4)
C87 Ru3 C82 79.6(5)
N3 Ru3 C82 101.4(4)
C151 Ru3 C82 66.3(5)
C206 Ru3 C82 38.9(5)
C111 Ru3 C82 36.8(5)
O4 Ru3 C127 98.3(4)
O5 Ru3 C127 106.9(4)
C87 Ru3 C127 36.7(5)
N3 Ru3 C127 168.7(4)
C151 Ru3 C127 66.8(5)
C206 Ru3 C127 36.2(4)
C111 Ru3 C127 80.5(5)
C82 Ru3 C127 67.4(5)
O2 Ru4 O1 76.7(2)
O2 Ru4 N3A 86.5(3)
O1 Ru4 N3A 85.1(3)
O2 Ru4 C40 121.3(4)
O1 Ru4 C40 93.1(4)
N3A Ru4 C40 151.0(4)
O2 Ru4 C1C 94.6(4)
O1 Ru4 C1C 150.0(4)
N3A Ru4 C1C 123.5(4)
C40 Ru4 C1C 66.7(4)
O2 Ru4 C66 159.3(4)
O1 Ru4 C66 99.5(4)
N3A Ru4 C66 113.6(4)
C40 Ru4 C66 38.1(4)
C1C Ru4 C66 78.6(4)
O2 Ru4 C79 119.3(3)
O1 Ru4 C79 164.0(3)
N3A Ru4 C79 95.3(4)
C40 Ru4 C79 78.8(4)
C1C Ru4 C79 37.1(4)
C66 Ru4 C79 65.7(4)
O2 Ru4 C157 155.6(4)
O1 Ru4 C157 127.0(4)
N3A Ru4 C157 89.7(4)
C40 Ru4 C157 68.4(5)
C1C Ru4 C157 67.7(5)
C66 Ru4 C157 36.9(4)
C79 Ru4 C157 37.1(4)
O2 Ru4 C124 95.8(4)
O1 Ru4 C124 113.6(4)
N3A Ru4 C124 161.2(4)
C40 Ru4 C124 36.2(5)
C1C Ru4 C124 37.8(4)
C66 Ru4 C124 66.8(5)
C79 Ru4 C124 67.3(4)
C157 Ru4 C124 80.5(5)
O1S4 S4 O2S4 113.2(9)
O1S4 S4 O3S4 115.2(7)
O2S4 S4 O3S4 115.6(8)
O1S4 S4 C1S4 104.8(8)
O2S4 S4 C1S4 105.1(8)
O3S4 S4 C1S4 101.0(7)
O1S2 S2 O3S2 117.2(12)
O1S2 S2 O2S2 108.0(15)
O3S2 S2 O2S2 112.1(10)
O1S2 S2 C1S2 105.4(11)
O3S2 S2 C1S2 106.1(10)
O2S2 S2 C1S2 107.5(13)
O3S3 S3 O1S3 114.4(15)
O3S3 S3 O2S3 118.2(17)
O1S3 S3 O2S3 113.1(14)
O3S3 S3 C1S3 100.9(11)
O1S3 S3 C1S3 107.2(10)
O2S3 S3 C1S3 100.6(11)
O3S1 S1 O2S1 120.3(15)
O3S1 S1 O1S1 109(3)
O2S1 S1 O1S1 118(3)
O3S1 S1 C1S1 100.1(14)
O2S1 S1 C1S1 110.9(12)
O1S1 S1 C1S1 93.9(16)
C59 O2 Ru4 117.0(6)
C39 O5A Ru1 117.5(5)
C19 O2A Ru2 117.9(6)
C53 C4 N3 122.6(8)
C53 C4 C43 119.1(8)
N3 C4 C43 118.3(7)
C22 N7A C74 120.0(8)
C22 N7A Ru2 114.6(6)
C74 N7A Ru2 125.3(6)
C102 O4 Ru3 116.9(6)
C35 O1A Ru2 116.0(6)
C27 O5 Ru3 116.1(6)
C36 O1 Ru4 115.9(5)
O2A C19 C92 125.5(9)
O2A C19 C35 113.5(10)
C92 C19 C35 121.0(9)
C34 O4A Ru1 116.7(6)
N3A C21 C62 119.8(8)
N3A C21 C61 120.4(8)
C62 C21 C61 119.7(8)
N7A C22 C91 122.7(8)
O5 C27 C121 124.4(8)
O5 C27 C102 116.2(9)
C121 C27 C102 119.4(9)
C64 N7 C38 118.9(7)
C64 N7 Ru1 115.4(6)
C38 N7 Ru1 125.7(6)
O4A C34 C92 124.6(8)
O4A C34 C39 115.2(9)
C92 C34 C39 120.2(8)
O1A C35 C128 122.2(8)
O1A C35 C19 115.8(9)
C128 C35 C19 122.0(9)
O1 C36 C121 124.2(8)
O1 C36 C59 115.9(8)
C121 C36 C59 119.8(8)
N7 C38 C49 120.6(8)
N7 C38 C70 120.8(8)
C49 C38 C70 118.7(8)
C124 C40 C66 120.6(10)
C124 C40 Ru4 73.7(6)
C66 C40 Ru4 71.4(6)
C74 C42 C57 117.9(8)
C74 C42 C61 120.0(8)
C57 C42 C61 122.1(9)
C70 C43 C4 119.4(8)
C48 N3 C4 116.8(8)
C48 N3 Ru3 117.1(6)
C4 N3 Ru3 125.4(6)
C54 C45 C69 119.9(10)
C54 C45 Ru2 72.9(6)
C69 C45 Ru2 70.1(6)
N3 C48 C77 124.4(9)
C101 C49 C38 118.8(8)
C101 C49 C53 122.4(8)
C38 C49 C53 118.9(8)
C75 N3A C21 118.0(8)
C75 N3A Ru4 115.7(6)
C21 N3A Ru4 126.2(6)
C4 C53 C49 120.9(8)
C4 C53 C55 116.7(8)
C49 C53 C55 122.4(8)
C45 C54 C99 118.3(10)
C45 C54 C217 122.7(11)
C99 C54 C217 118.9(11)
C45 C54 Ru2 69.8(6)
C99 C54 Ru2 70.4(6)
C217 C54 Ru2 128.6(8)
C77 C55 C53 118.1(8)
C68 C56 C71 118.2(10)
C68 C56 C203 121.4(11)
C71 C56 C203 120.4(11)
C68 C56 Ru1 71.2(6)
C71 C56 Ru1 71.1(7)
C203 C56 Ru1 129.2(9)
C91 C57 C42 120.1(9)
O2 C59 C130 123.8(8)
O2 C59 C36 114.4(8)
C130 C59 C36 121.7(9)
C129 C61 C21 118.1(9)
C129 C61 C42 123.4(9)
C21 C61 C42 118.5(8)
C76 C62 C21 120.9(8)
N7 C64 C9P 124.0(8)
C157 C66 C40 122.0(11)
C157 C66 Ru4 72.3(7)
C40 C66 Ru4 70.5(6)
C56 C68 C118 121.7(10)
C56 C68 Ru1 72.3(6)
C118 C68 Ru1 70.3(6)
C135 C69 C45 124.0(10)
C135 C69 Ru2 72.5(6)
C45 C69 Ru2 71.4(6)
C43 C70 C38 122.6(8)
C56 C71 C105 121.2(10)
C56 C71 Ru1 71.4(7)
C105 C71 Ru1 70.7(7)
N7A C74 C42 120.1(8)
N7A C74 C76 121.1(8)
C42 C74 C76 118.8(7)
C90 C75 N3A 124.0(10)
C62 C76 C74 121.9(8)
C48 C77 C55 121.4(9)
C1C C79 C157 122.0(10)
C1C C79 Ru4 71.0(6)
C157 C79 Ru4 71.7(7)
C111 C82 C206 120.3(12)
C111 C82 Ru3 70.9(7)
C206 C82 Ru3 69.9(7)
C99 C84 C135 122.2(10)
C99 C84 Ru2 71.4(6)
C135 C84 Ru2 70.0(6)
C127 C87 C151 121.9(13)
C127 C87 Ru3 76.1(7)
C151 C87 Ru3 72.4(7)
C75 C90 C129 119.5(9)
C57 C91 C22 118.9(8)
C19 C92 C34 118.0(8)
C105 C93 C118 117.5(10)
C105 C93 C94 118.4(11)
C118 C93 C94 123.8(12)
C105 C93 Ru1 70.4(6)
C118 C93 Ru1 69.4(6)
C94 C93 Ru1 126.2(8)
C93 C94 C313 113.2(13)
C93 C94 C308 106.9(12)
C313 C94 C308 113.3(12)
N3C C98 C138 122.8(10)
N3C C98 C212 118.5(12)
C138 C98 C212 118.7(12)
C84 C99 C54 120.3(10)
C84 C99 Ru2 71.5(7)
C54 C99 Ru2 71.4(6)
C9P C101 C49 119.1(9)
O4 C102 C130 124.1(8)
O4 C102 C27 114.1(9)
C130 C102 C27 121.7(10)
C106 N3C C98 116.4(12)
C93 C105 C71 121.7(10)
C93 C105 Ru1 72.9(6)
C71 C105 Ru1 71.0(6)
N3C C106 C202 124.9(14)
C82 C111 C151 117.6(12)
C82 C111 C320 118.4(17)
C151 C111 C320 123.9(16)
C82 C111 Ru3 72.3(7)
C151 C111 Ru3 70.7(7)
C320 C111 Ru3 129.2(10)
C93 C118 C68 119.6(11)
C93 C118 Ru1 72.3(6)
C68 C118 Ru1 70.5(6)
C27 C121 C36 118.4(8)
C40 C124 C1C 118.1(11)
C40 C124 C306 125.2(12)
C1C C124 C306 116.6(12)
C40 C124 Ru4 70.1(6)
C1C C124 Ru4 69.8(6)
C306 C124 Ru4 127.3(10)
C206 C127 C87 117.8(12)
C206 C127 C316 115.5(17)
C87 C127 C316 125.8(16)
C206 C127 Ru3 69.3(7)
C87 C127 Ru3 67.2(7)
C316 C127 Ru3 126.6(16)
C35 C128 C39 116.0(8)
C90 C129 C61 119.9(10)
C59 C130 C102 118.9(9)
C69 C135 C84 115.0(10)
C69 C135 C301 126.5(11)
C84 C135 C301 118.4(10)
C69 C135 Ru2 70.0(6)
C84 C135 Ru2 71.1(6)
C301 C135 Ru2 125.9(10)
C154 C138 C98 113.7(11)
C154 C138 C164 126.7(12)
C98 C138 C164 119.5(10)
C87 C151 C111 120.9(11)
C87 C151 Ru3 69.6(7)
C111 C151 Ru3 71.5(6)
C202 C154 C138 122.7(13)
C66 C157 C79 116.7(11)
C66 C157 C210 120.4(13)
C79 C157 C210 122.9(12)
C66 C157 Ru4 70.8(7)
C79 C157 Ru4 71.1(7)
C210 C157 Ru4 130.9(11)
C172 C164 C138 124.6(13)
C172 C164 C168 116.3(14)
C138 C164 C168 119.1(12)
N7C C168 C164 124.5(16)
N7C C168 C303 120.0(15)
C164 C168 C303 115.5(13)
C164 C172 C9C 116.5(18)
O5A C39 C128 123.0(8)
O5A C39 C34 114.3(8)
C128 C39 C34 122.7(8)
C79 C1C C124 120.4(11)
C79 C1C Ru4 72.0(7)
C124 C1C Ru4 72.4(6)
C64 C9P C101 118.7(8)
C154 C202 C106 119.3(14)
C127 C206 C82 120.7(11)
C127 C206 Ru3 74.5(7)
C82 C206 Ru3 71.2(7)
C303 C212 C98 121.5(16)
C404 C301 C135 113.6(16)
C404 C301 C218 117.4(14)
C135 C301 C218 115.4(12)
F3S4 C1S4 F1S4 106.6(18)
F3S4 C1S4 F2S4 101.9(15)
F1S4 C1S4 F2S4 98.6(16)
F3S4 C1S4 S4 117.7(16)
F1S4 C1S4 S4 112.4(11)
F2S4 C1S4 S4 117.4(12)
C212 C303 C168 125.6(14)
C318 N7C C168 114.3(16)
C401 C306 C315 119(2)
C401 C306 C124 116(2)
C315 C306 C124 108.6(16)
F3S1 C1S1 F2S1 105(2)
F3S1 C1S1 F1S1 102.1(19)
F2S1 C1S1 F1S1 95(2)
F3S1 C1S1 S1 123.1(18)
F2S1 C1S1 S1 116.3(14)
F1S1 C1S1 S1 111.0(18)
F1S3 C1S3 F2S3 114(3)
F1S3 C1S3 F3S3 107(2)
F2S3 C1S3 F3S3 98.5(18)
F1S3 C1S3 S3 111.6(16)
F2S3 C1S3 S3 115.7(16)
F3S3 C1S3 S3 108.6(19)
C403 C316 C402 106(3)
C403 C316 C127 128(3)
C402 C316 C127 116.8(19)
C9C C318 N7C 125.5(17)
C318 C9C C172 123(2)
F2S2 C1S2 F1S2 101(2)
F2S2 C1S2 F3S2 113(3)
F1S2 C1S2 F3S2 103(2)
F2S2 C1S2 S2 114.8(18)
F1S2 C1S2 S2 112(2)
F3S2 C1S2 S2 111.9(15)

loop_
_geom_bond_atom_site_label_1
_geom_bond_atom_site_label_2
_geom_bond_distance
Ru1 O5A 2.065(7)
Ru1 O4A 2.097(6)
Ru1 N7 2.167(7)
Ru1 C118 2.173(10)
Ru1 C68 2.176(10)
Ru1 C105 2.182(11)
Ru1 C71 2.186(12)
Ru1 C56 2.191(10)
Ru1 C93 2.213(9)
Ru2 O1A 2.079(7)
Ru2 O2A 2.080(7)
Ru2 C69 2.151(10)
Ru2 N7A 2.158(7)
Ru2 C45 2.169(10)
Ru2 C135 2.183(11)
Ru2 C99 2.196(11)
Ru2 C84 2.198(11)
Ru2 C54 2.209(11)
Ru3 O4 2.080(7)
Ru3 O5 2.124(7)
Ru3 C87 2.129(11)
Ru3 N3 2.158(7)
Ru3 C151 2.166(11)
Ru3 C206 2.175(12)
Ru3 C111 2.176(12)
Ru3 C82 2.193(12)
Ru3 C127 2.241(12)
Ru4 O2 2.093(7)
Ru4 O1 2.096(6)
Ru4 N3A 2.147(8)
Ru4 C40 2.172(10)
Ru4 C1C 2.182(11)
Ru4 C66 2.183(11)
Ru4 C79 2.195(11)
Ru4 C157 2.203(12)
Ru4 C124 2.217(11)
S4 O1S4 1.381(11)
S4 O2S4 1.408(11)
S4 O3S4 1.443(9)
S4 C1S4 1.774(19)
S2 O1S2 1.370(16)
S2 O3S2 1.396(11)
S2 O2S2 1.398(13)
S2 C1S2 1.77(3)
S3 O3S3 1.346(14)
S3 O1S3 1.384(15)
S3 O2S3 1.386(14)
S3 C1S3 1.81(3)
S1 O3S1 1.332(15)
S1 O2S1 1.390(15)
S1 O1S1 1.47(3)
S1 C1S1 1.65(2)
F3S4 C1S4 1.231(19)
O2 C59 1.270(12)
O5A C39 1.291(11)
O2A C19 1.260(12)
C4 C53 1.390(12)
C4 N3 1.404(11)
C4 C43 1.463(12)
N7A C22 1.333(12)
N7A C74 1.353(11)
O4 C102 1.310(13)
O1A C35 1.274(12)
O5 C27 1.263(12)
O1 C36 1.272(12)
C19 C92 1.377(15)
C19 C35 1.526(13)
O4A C34 1.267(12)
C21 N3A 1.375(11)
C21 C62 1.428(13)
C21 C61 1.428(13)
C22 C91 1.392(14)
C27 C121 1.401(14)
C27 C102 1.516(12)
N7 C64 1.319(12)
N7 C38 1.390(11)
C34 C92 1.416(14)
C34 C39 1.497(12)
C35 C128 1.389(13)
C36 C121 1.404(13)
C36 C59 1.517(12)
C38 C49 1.410(12)
C38 C70 1.442(13)
C40 C124 1.366(17)
C40 C66 1.423(17)
C42 C74 1.420(13)
C42 C57 1.422(13)
C42 C61 1.451(12)
C43 C70 1.338(12)
N3 C48 1.317(12)
C45 C54 1.399(16)
C45 C69 1.425(17)
C48 C77 1.349(15)
C49 C101 1.402(14)
C49 C53 1.443(13)
N3A C75 1.366(12)
C53 C55 1.451(13)
C54 C99 1.444(16)
C54 C217 1.529(17)
C55 C77 1.359(14)
C56 C68 1.369(15)
C56 C71 1.408(16)
C56 C203 1.494(17)
C57 C91 1.346(14)
C59 C130 1.351(14)
C61 C129 1.393(14)
C62 C76 1.355(12)
C64 C9P 1.379(14)
C66 C157 1.388(16)
C68 C118 1.457(17)
C69 C135 1.393(15)
C71 C105 1.433(16)
C74 C76 1.428(12)
C75 C90 1.332(16)
C79 C1C 1.391(17)
C79 C157 1.401(17)
C82 C111 1.38(2)
C82 C206 1.455(19)
C84 C99 1.396(16)
C84 C135 1.458(16)
C87 C127 1.380(17)
C87 C151 1.40(2)
C90 C129 1.390(15)
C93 C105 1.383(16)
C93 C118 1.439(16)
C93 C94 1.515(16)
C94 C313 1.52(2)
C94 C308 1.56(2)
C98 N3C 1.348(15)
C98 C138 1.418(15)
C98 C212 1.437(18)
C101 C9P 1.400(14)
C102 C130 1.374(15)
N3C C106 1.310(17)
C106 C202 1.33(2)
C111 C151 1.41(2)
C111 C320 1.55(2)
C124 C1C 1.426(17)
C124 C306 1.59(2)
C127 C206 1.375(17)
C127 C316 1.52(2)
C128 C39 1.408(13)
C135 C301 1.495(17)
C138 C154 1.398(16)
C138 C164 1.424(17)
C154 C202 1.292(18)
C157 C210 1.536(19)
C164 C172 1.41(2)
C164 C168 1.431(19)
C168 N7C 1.38(2)
C168 C303 1.48(2)
C172 C9C 1.44(2)
F2S4 C1S4 1.344(18)
F1S4 C1S4 1.343(19)
F3S1 C1S1 1.210(19)
C212 C303 1.21(2)
F3S2 C1S2 1.29(3)
F2S2 C1S2 1.24(2)
F2S1 C1S1 1.38(2)
C218 C301 1.52(2)
C301 C404 1.41(3)
F3S3 C1S3 1.32(2)
N7C C318 1.38(3)
C306 C401 1.32(3)
C306 C315 1.44(2)
F1S1 C1S1 1.39(2)
C1S3 F1S3 1.17(2)
C1S3 F2S3 1.23(2)
C316 C403 1.21(4)
C316 C402 1.39(4)
C318 C9C 1.26(3)
F1S2 C1S2 1.27(2)
